data_2215837
loop_
_publ_author_name
'Yang, Shu-Ping'
'Han, Li-Jun'
'Wang, Da-Qi'
'Xia, Hai-Tao'

_publ_section_title '[<i>N</i>,<i>N</i>'-Bis(4-chlorobenzyl)propane-1,2-diamine]dichloridozinc(II)'
_journal_coeditor_code CF2157
_journal_issue 11
_journal_name_full 'Acta Crystallographica Section E'
_journal_page_first m2763
_journal_page_last m2763
_journal_paper_doi 10.1107/S1600536807050866
_journal_volume 63
_journal_year 2007
_chemical_formula_iupac '[Zn Cl2 (C17 H20 Cl2 N2)]'
_chemical_formula_moiety 'C17 H20 Cl4 N2 Zn'
_chemical_formula_sum 'C17 H20 Cl4 N2 Zn'
_chemical_formula_weight 459.52
_chemical_melting_point 497
_chemical_name_systematic
;
[N,N'-Bis(4-chlorobenzyl)propane-1,2-diamine]dichloridozinc(II)
;
_space_group_IT_number 61
_symmetry_cell_setting orthorhombic
_symmetry_space_group_name_Hall '-P 2ac 2ab'
_symmetry_space_group_name_H-M 'P b c a'
_atom_sites_solution_hydrogens geom
_atom_sites_solution_primary direct
_atom_sites_solution_secondary difmap
_audit_creation_method SHELXL-97
_cell_angle_alpha 90.00
_cell_angle_beta 90.00
_cell_angle_gamma 90.00
_cell_formula_units_Z 8
_cell_length_a 14.638(2)
_cell_length_b 10.7700(10)
_cell_length_c 26.090(3)
_cell_measurement_reflns_used 1955
_cell_measurement_temperature 298(2)
_cell_measurement_theta_max 20.755
_cell_measurement_theta_min 2.489
_cell_volume 4113.1(8)
_computing_cell_refinement 'SAINT (Siemens, 1996)'
_computing_data_collection 'SMART (Siemens, 1996)'
_computing_data_reduction 'SAINT (Siemens, 1996)'
_computing_molecular_graphics 'SHELXTL (Sheldrick, 1997b)'
_computing_publication_material 'SHELXTL (Sheldrick, 1997b)'
_computing_structure_refinement 'SHELXL97 (Sheldrick, 1997a)'
_computing_structure_solution 'SHELXS97 (Sheldrick, 1997a)'
_diffrn_ambient_temperature 298(2)
_diffrn_measured_fraction_theta_full 0.952
_diffrn_measured_fraction_theta_max 0.952
_diffrn_measurement_device_type 'Bruker SMART CCD area-detector'
_diffrn_measurement_method '\f and \w'
_diffrn_radiation_monochromator graphite
_diffrn_radiation_source 'fine-focus sealed tube'
_diffrn_radiation_type MoK\a
_diffrn_radiation_wavelength 0.71073
_diffrn_reflns_av_R_equivalents 0.2164
_diffrn_reflns_av_sigmaI/netI 0.1564
_diffrn_reflns_limit_h_max 17
_diffrn_reflns_limit_h_min -10
_diffrn_reflns_limit_k_max 11
_diffrn_reflns_limit_k_min -12
_diffrn_reflns_limit_l_max 31
_diffrn_reflns_limit_l_min -31
_diffrn_reflns_number 15270
_diffrn_reflns_theta_full 25.01
_diffrn_reflns_theta_max 25.01
_diffrn_reflns_theta_min 2.47
_diffrn_standards_number 0
_exptl_absorpt_coefficient_mu 1.715
_exptl_absorpt_correction_T_max 0.7952
_exptl_absorpt_correction_T_min 0.4310
_exptl_absorpt_correction_type multi-scan
_exptl_absorpt_process_details '(SADABS; Sheldrick, 1996)'
_exptl_crystal_colour colourless
_exptl_crystal_density_diffrn 1.484
_exptl_crystal_density_method 'not measured'
_exptl_crystal_description prism
_exptl_crystal_F_000 1872
_exptl_crystal_size_max 0.59
_exptl_crystal_size_mid 0.18
_exptl_crystal_size_min 0.14
_refine_diff_density_max 0.614
_refine_diff_density_min -0.680
_refine_ls_extinction_method none
_refine_ls_goodness_of_fit_ref 1.286
_refine_ls_hydrogen_treatment constr
_refine_ls_matrix_type full
_refine_ls_number_parameters 218
_refine_ls_number_reflns 3458
_refine_ls_number_restraints 0
_refine_ls_restrained_S_all 1.286
_refine_ls_R_factor_all 0.2121
_refine_ls_R_factor_gt 0.1150
_refine_ls_shift/su_max 0.001
_refine_ls_shift/su_mean 0.000
_refine_ls_structure_factor_coef Fsqd
_refine_ls_weighting_details 'calc w=1/[\s^2^(Fo^2^)+(0.0488P)^2^+0.5373P] where P=(Fo^2^+2Fc^2^)/3'
_refine_ls_weighting_scheme calc
_refine_ls_wR_factor_gt 0.1837
_refine_ls_wR_factor_ref 0.2170
_reflns_number_gt 1720
_reflns_number_total 3458
_reflns_threshold_expression I>2\s(I)
_cod_data_source_file cf2157.cif
_cod_data_source_block I
_cod_depositor_comments
;
The following automatic conversions were performed:
'_symmetry_cell_setting' value 'Orthorhombic' changed to 'orthorhombic'
according to '/home/saulius/struct/CIF-dictionaries/cif_core.dic'
dictionary named 'cif_core.dic' version 2.4.1 from 2010-06-29.

Automatic conversion script
Id: cif_fix_enum 1527 2010-12-29 10:47:43Z saulius 

The following automatic conversions were performed:

'_symmetry_cell_setting' value 'Orthorhombic' changed to
'orthorhombic' according to
/home/saulius/struct/CIF-dictionaries/cif_core.dic dictionary named
'cif_core.dic' version 2.4.1 from 2010-06-29.

Automatic conversion script
Id: cif_fix_values 1715 2011-07-08 13:25:40Z adriana 
;
_cod_original_cell_volume 4113.2(9)
_cod_database_code 2215837
_cod_database_fobs_code 2215837

loop_
_symmetry_equiv_pos_as_xyz
'x, y, z'
'-x+1/2, -y, z+1/2'
'-x, y+1/2, -z+1/2'
'x+1/2, -y+1/2, -z'
'-x, -y, -z'
'x-1/2, y, -z-1/2'
'x, -y-1/2, z-1/2'
'-x-1/2, y-1/2, z'

loop_
_atom_site_type_symbol
_atom_site_label
_atom_site_fract_x
_atom_site_fract_y
_atom_site_fract_z
_atom_site_U_iso_or_equiv
_atom_site_adp_type
_atom_site_calc_flag
_atom_site_refinement_flags
_atom_site_occupancy
Zn Zn1 0.28774(7) 0.94334(11) 0.82844(4) 0.0514(4) Uani d . 1
Cl Cl1 0.3749(2) 1.0772(2) 0.78794(10) 0.0687(8) Uani d . 1
Cl Cl2 0.3531(2) 0.7603(2) 0.84790(12) 0.0775(9) Uani d . 1
Cl Cl3 0.2262(3) 0.5655(4) 0.58833(11) 0.1036(12) Uani d . 1
Cl Cl4 0.5868(3) 1.2971(4) 0.98538(16) 0.1283(15) Uani d . 1
N N1 0.1588(6) 0.9061(7) 0.7969(3) 0.054(2) Uani d . 1
H H1 0.1537 0.8223 0.7938 0.065 Uiso calc R 1
N N2 0.2181(5) 0.9931(7) 0.8947(2) 0.051(2) Uani d . 1
H H2 0.2073 1.0762 0.8930 0.061 Uiso calc R 1
C C1 0.1418(7) 0.9612(10) 0.7448(3) 0.064(3) Uani d . 1
H H1A 0.1792 1.0347 0.7405 0.077 Uiso calc R 1
H H1B 0.0783 0.9855 0.7419 0.077 Uiso calc R 1
C C2 0.1646(9) 0.8677(11) 0.7035(4) 0.063(3) Uani d . 1
C C3 0.0958(9) 0.8106(11) 0.6772(4) 0.074(3) Uani d . 1
H H3 0.0356 0.8340 0.6831 0.089 Uiso calc R 1
C C4 0.1148(9) 0.7179(12) 0.6418(4) 0.076(4) Uani d . 1
H H4 0.0668 0.6809 0.6240 0.092 Uiso calc R 1
C C5 0.2029(9) 0.6795(12) 0.6323(4) 0.070(3) Uani d . 1
C C6 0.2716(9) 0.7410(13) 0.6581(4) 0.077(3) Uani d . 1
H H6 0.3323 0.7205 0.6516 0.092 Uiso calc R 1
C C7 0.2518(10) 0.8318(13) 0.6931(4) 0.074(3) Uani d . 1
H H7 0.2996 0.8703 0.7103 0.089 Uiso calc R 1
C C8 0.2633(8) 0.9668(11) 0.9458(3) 0.061(3) Uani d . 1
H H8A 0.2190 0.9788 0.9729 0.073 Uiso calc R 1
H H8B 0.2827 0.8807 0.9466 0.073 Uiso calc R 1
C C9 0.3446(7) 1.0486(11) 0.9558(4) 0.058(3) Uani d . 1
C C10 0.3392(8) 1.1473(11) 0.9888(4) 0.064(3) Uani d . 1
H H10 0.2839 1.1632 1.0050 0.077 Uiso calc R 1
C C11 0.4120(9) 1.2236(11) 0.9989(4) 0.072(3) Uani d . 1
H H11 0.4065 1.2894 1.0217 0.086 Uiso calc R 1
C C12 0.4930(9) 1.2006(12) 0.9745(4) 0.075(3) Uani d . 1
C C13 0.5032(9) 1.1033(12) 0.9416(4) 0.077(4) Uani d . 1
H H13 0.5592 1.0891 0.9257 0.092 Uiso calc R 1
C C14 0.4298(9) 1.0259(11) 0.9320(4) 0.070(3) Uani d . 1
H H14 0.4365 0.9589 0.9098 0.084 Uiso calc R 1
C C15 0.0914(7) 0.9464(9) 0.8355(3) 0.053(2) Uani d . 1
H H15 0.0793 1.0350 0.8304 0.063 Uiso calc R 1
C C16 0.1287(7) 0.9288(9) 0.8889(3) 0.055(3) Uani d . 1
H H16A 0.0857 0.9617 0.9137 0.066 Uiso calc R 1
H H16B 0.1364 0.8409 0.8958 0.066 Uiso calc R 1
C C17 0.0017(8) 0.8766(11) 0.8300(4) 0.083(4) Uani d . 1
H H17A -0.0237 0.8924 0.7967 0.125 Uiso calc R 1
H H17B -0.0403 0.9042 0.8559 0.125 Uiso calc R 1
H H17C 0.0124 0.7892 0.8339 0.125 Uiso calc R 1

loop_
_atom_site_aniso_label
_atom_site_aniso_U_11
_atom_site_aniso_U_22
_atom_site_aniso_U_33
_atom_site_aniso_U_12
_atom_site_aniso_U_13
_atom_site_aniso_U_23
Zn1 0.0501(7) 0.0421(7) 0.0619(7) -0.0004(6) 0.0054(6) 0.0067(6)
Cl1 0.070(2) 0.0510(16) 0.0855(18) -0.0078(14) 0.0194(15) 0.0113(14)
Cl2 0.068(2) 0.0388(15) 0.126(2) 0.0107(14) 0.0061(17) 0.0128(15)
Cl3 0.133(4) 0.110(3) 0.0682(17) -0.005(3) 0.0009(19) -0.0178(18)
Cl4 0.085(3) 0.132(3) 0.168(4) -0.039(3) -0.030(3) -0.002(3)
N1 0.054(6) 0.050(5) 0.059(5) -0.010(4) 0.000(4) 0.006(4)
N2 0.053(6) 0.048(5) 0.052(4) -0.006(4) 0.011(4) 0.011(4)
C1 0.063(8) 0.066(7) 0.063(6) -0.010(6) -0.006(6) 0.008(6)
C2 0.066(9) 0.076(8) 0.046(6) -0.005(7) 0.002(6) 0.009(6)
C3 0.065(8) 0.099(9) 0.057(7) -0.015(7) -0.005(6) -0.006(7)
C4 0.075(10) 0.097(10) 0.057(7) -0.020(8) -0.011(6) -0.004(7)
C5 0.075(9) 0.082(9) 0.052(6) -0.009(8) 0.000(7) -0.003(6)
C6 0.069(9) 0.097(10) 0.064(7) -0.007(7) 0.003(7) -0.005(7)
C7 0.070(9) 0.095(10) 0.058(6) -0.007(8) -0.005(6) -0.007(6)
C8 0.062(8) 0.073(8) 0.047(6) -0.002(6) 0.007(5) 0.014(5)
C9 0.056(8) 0.066(8) 0.053(6) 0.005(7) -0.006(5) 0.010(6)
C10 0.059(9) 0.075(8) 0.058(7) 0.011(7) -0.002(6) 0.008(6)
C11 0.068(9) 0.079(9) 0.068(7) -0.003(7) -0.013(7) 0.004(6)
C12 0.063(9) 0.082(9) 0.079(8) -0.003(7) -0.017(7) 0.008(7)
C13 0.061(9) 0.091(10) 0.078(8) 0.003(7) -0.003(7) 0.009(7)
C14 0.068(10) 0.078(9) 0.064(7) 0.001(7) -0.004(7) -0.002(6)
C15 0.055(6) 0.044(5) 0.060(6) -0.008(6) -0.003(5) 0.000(5)
C16 0.049(7) 0.056(6) 0.059(6) -0.009(5) 0.006(5) 0.003(5)
C17 0.070(9) 0.077(8) 0.103(9) -0.014(7) 0.008(7) 0.003(7)

loop_
_atom_type_symbol
_atom_type_description
_atom_type_scat_dispersion_real
_atom_type_scat_dispersion_imag
_atom_type_scat_source
C C 0.0033 0.0016 'International Tables Vol C Tables 4.2.6.8 and 6.1.1.4'
H H 0.0000 0.0000 'International Tables Vol C Tables 4.2.6.8 and 6.1.1.4'
N N 0.0061 0.0033 'International Tables Vol C Tables 4.2.6.8 and 6.1.1.4'
Zn Zn 0.2839 1.4301 'International Tables Vol C Tables 4.2.6.8 and 6.1.1.4'
Cl Cl 0.1484 0.1585 'International Tables Vol C Tables 4.2.6.8 and 6.1.1.4'

loop_
_geom_angle_atom_site_label_1
_geom_angle_atom_site_label_2
_geom_angle_atom_site_label_3
_geom_angle
_geom_angle_publ_flag
N2 Zn1 N1 86.2(3) y
N2 Zn1 Cl1 121.1(2) y
N1 Zn1 Cl1 117.4(2) y
N2 Zn1 Cl2 104.3(2) y
N1 Zn1 Cl2 107.7(2) y
Cl1 Zn1 Cl2 115.90(10) y
C15 N1 C1 113.1(8) ?
C15 N1 Zn1 106.1(5) ?
C1 N1 Zn1 115.3(6) ?
C15 N1 H1 107.3 ?
C1 N1 H1 107.3 ?
Zn1 N1 H1 107.3 ?
C16 N2 C8 112.7(7) ?
C16 N2 Zn1 103.2(5) ?
C8 N2 Zn1 118.0(6) ?
C16 N2 H2 107.5 ?
C8 N2 H2 107.5 ?
Zn1 N2 H2 107.5 ?
N1 C1 C2 110.2(8) ?
N1 C1 H1A 109.6 ?
C2 C1 H1A 109.6 ?
N1 C1 H1B 109.6 ?
C2 C1 H1B 109.6 ?
H1A C1 H1B 108.1 ?
C7 C2 C3 117.5(11) ?
C7 C2 C1 122.6(11) ?
C3 C2 C1 119.8(12) ?
C2 C3 C4 120.8(11) ?
C2 C3 H3 119.6 ?
C4 C3 H3 119.6 ?
C5 C4 C3 121.5(11) ?
C5 C4 H4 119.2 ?
C3 C4 H4 119.2 ?
C4 C5 C6 116.8(11) ?
C4 C5 Cl3 121.5(10) ?
C6 C5 Cl3 121.6(11) ?
C7 C6 C5 120.9(12) ?
C7 C6 H6 119.6 ?
C5 C6 H6 119.6 ?
C2 C7 C6 122.4(12) ?
C2 C7 H7 118.8 ?
C6 C7 H7 118.8 ?
C9 C8 N2 112.9(8) ?
C9 C8 H8A 109.0 ?
N2 C8 H8A 109.0 ?
C9 C8 H8B 109.0 ?
N2 C8 H8B 109.0 ?
H8A C8 H8B 107.8 ?
C10 C9 C14 117.4(11) ?
C10 C9 C8 121.2(10) ?
C14 C9 C8 121.4(11) ?
C9 C10 C11 122.7(11) ?
C9 C10 H10 118.6 ?
C11 C10 H10 118.6 ?
C12 C11 C10 118.4(11) ?
C12 C11 H11 120.8 ?
C10 C11 H11 120.8 ?
C13 C12 C11 121.9(12) ?
C13 C12 Cl4 118.2(11) ?
C11 C12 Cl4 119.9(11) ?
C12 C13 C14 119.5(12) ?
C12 C13 H13 120.3 ?
C14 C13 H13 120.3 ?
C13 C14 C9 120.1(11) ?
C13 C14 H14 120.0 ?
C9 C14 H14 120.0 ?
N1 C15 C16 110.6(8) ?
N1 C15 C17 111.6(8) ?
C16 C15 C17 109.8(8) ?
N1 C15 H15 108.3 ?
C16 C15 H15 108.3 ?
C17 C15 H15 108.3 ?
N2 C16 C15 110.6(7) ?
N2 C16 H16A 109.5 ?
C15 C16 H16A 109.5 ?
N2 C16 H16B 109.5 ?
C15 C16 H16B 109.5 ?
H16A C16 H16B 108.1 ?
C15 C17 H17A 109.5 ?
C15 C17 H17B 109.5 ?
H17A C17 H17B 109.5 ?
C15 C17 H17C 109.5 ?
H17A C17 H17C 109.5 ?
H17B C17 H17C 109.5 ?

loop_
_geom_bond_atom_site_label_1
_geom_bond_atom_site_label_2
_geom_bond_distance
_geom_bond_publ_flag
Zn1 N2 2.076(7) y
Zn1 N1 2.098(8) y
Zn1 Cl1 2.196(3) y
Zn1 Cl2 2.249(3) y
Cl3 C5 1.714(13) ?
Cl4 C12 1.746(13) ?
N1 C15 1.476(12) ?
N1 C1 1.502(11) ?
N1 H1 0.910 ?
N2 C16 1.488(12) ?
N2 C8 1.515(11) ?
N2 H2 0.910 ?
C1 C2 1.511(14) ?
C1 H1A 0.970 ?
C1 H1B 0.970 ?
C2 C7 1.362(16) ?
C2 C3 1.365(15) ?
C3 C4 1.389(15) ?
C3 H3 0.930 ?
C4 C5 1.377(16) ?
C4 H4 0.930 ?
C5 C6 1.380(15) ?
C6 C7 1.369(16) ?
C6 H6 0.930 ?
C7 H7 0.930 ?
C8 C9 1.503(14) ?
C8 H8A 0.970 ?
C8 H8B 0.970 ?
C9 C10 1.371(14) ?
C9 C14 1.414(14) ?
C10 C11 1.371(14) ?
C10 H10 0.930 ?
C11 C12 1.367(16) ?
C11 H11 0.930 ?
C12 C13 1.363(14) ?
C13 C14 1.383(15) ?
C13 H13 0.930 ?
C14 H14 0.930 ?
C15 C16 1.509(11) ?
C15 C17 1.520(13) ?
C15 H15 0.980 ?
C16 H16A 0.970 ?
C16 H16B 0.970 ?
C17 H17A 0.960 ?
C17 H17B 0.960 ?
C17 H17C 0.960 ?

loop_
_geom_hbond_atom_site_label_D
_geom_hbond_atom_site_label_H
_geom_hbond_atom_site_label_A
_geom_hbond_site_symmetry_A
_geom_hbond_distance_DH
_geom_hbond_distance_HA
_geom_hbond_distance_DA
_geom_hbond_angle_DHA
N1 H1 Cl1 8_655 0.91 2.68 3.585(8) 175.3
N2 H2 Cl2 8_665 0.91 2.47 3.295(8) 150.9

loop_
_geom_torsion_atom_site_label_1
_geom_torsion_atom_site_label_2
_geom_torsion_atom_site_label_3
_geom_torsion_atom_site_label_4
_geom_torsion
N2 Zn1 N1 C15 5.5(6)
Cl1 Zn1 N1 C15 -117.7(5)
Cl2 Zn1 N1 C15 109.3(5)
N2 Zn1 N1 C1 131.5(7)
Cl1 Zn1 N1 C1 8.3(7)
Cl2 Zn1 N1 C1 -124.7(6)
N1 Zn1 N2 C16 21.4(6)
Cl1 Zn1 N2 C16 141.3(5)
Cl2 Zn1 N2 C16 -85.9(6)
N1 Zn1 N2 C8 146.4(7)
Cl1 Zn1 N2 C8 -93.7(7)
Cl2 Zn1 N2 C8 39.1(7)
C15 N1 C1 C2 -143.6(9)
Zn1 N1 C1 C2 94.1(9)
N1 C1 C2 C7 -69.9(13)
N1 C1 C2 C3 106.2(11)
C7 C2 C3 C4 1.0(16)
C1 C2 C3 C4 -175.2(10)
C2 C3 C4 C5 0.6(18)
C3 C4 C5 C6 -2.6(18)
C3 C4 C5 Cl3 -179.8(9)
C4 C5 C6 C7 2.9(18)
Cl3 C5 C6 C7 -179.9(9)
C3 C2 C7 C6 -0.7(17)
C1 C2 C7 C6 175.4(10)
C5 C6 C7 C2 -1.3(19)
C16 N2 C8 C9 -169.7(9)
Zn1 N2 C8 C9 70.2(10)
N2 C8 C9 C10 103.3(11)
N2 C8 C9 C14 -77.4(13)
C14 C9 C10 C11 0.6(15)
C8 C9 C10 C11 179.9(9)
C9 C10 C11 C12 0.6(16)
C10 C11 C12 C13 -1.2(17)
C10 C11 C12 Cl4 178.9(8)
C11 C12 C13 C14 0.6(17)
Cl4 C12 C13 C14 -179.5(8)
C12 C13 C14 C9 0.7(16)
C10 C9 C14 C13 -1.2(15)
C8 C9 C14 C13 179.4(9)
C1 N1 C15 C16 -159.4(8)
Zn1 N1 C15 C16 -32.1(8)
C1 N1 C15 C17 78.1(10)
Zn1 N1 C15 C17 -154.6(7)
C8 N2 C16 C15 -173.8(8)
Zn1 N2 C16 C15 -45.5(9)
N1 C15 C16 N2 54.7(10)
C17 C15 C16 N2 178.2(8)
